data_4022927
loop_
_publ_author_name
'Karl B. Lindsay'
'Francesc Ferrando'
'Kasper L. Christensen'
'Jacob Overgaard'
'Tom\`as Roca'
'M.-Llu\"isa Bennasar'
'Troels Skrydstrup'

_publ_contact_author 'Overgaard, Jacob'
_publ_contact_author_email jacobo@chem.au.dk
_publ_section_title
;
 SmI~2~-Promoted Radical Addition Reactions with
 N-(2-Indolylacyl)oxazolidinones: Synthesis of Bisindole Compounds
;
_journal_name_full 'Journal of Organic Chemistry'
_journal_page_first 4181
_journal_page_last 4188
_journal_paper_doi 10.1021/jo070273d
_journal_volume 72
_journal_year 2007
_chemical_compound_source 'synthesis as described'
_chemical_formula_moiety 'C38 H29 Cl2 N3 O8'
_chemical_formula_sum 'C38 H29 Cl2 N3 O8'
_chemical_formula_weight 726.54
_chemical_name_systematic
;
 ?
;
_space_group_IT_number 2
_symmetry_cell_setting triclinic
_symmetry_Int_Tables_number 2
_symmetry_space_group_name_Hall '-P 1'
_symmetry_space_group_name_H-M 'P -1'
_atom_sites_solution_hydrogens geom
_atom_sites_solution_primary direct
_atom_sites_solution_secondary difmap
_audit_creation_date 2006-09-11T11:57:51-00:00
_audit_creation_method 'WinGX routine CIF_UPDATE'
_cell_angle_alpha 82.063(6)
_cell_angle_beta 72.625(6)
_cell_angle_gamma 72.781(6)
_cell_formula_units_Z 2
_cell_length_a 10.6371(13)
_cell_length_b 10.8663(13)
_cell_length_c 15.4189(18)
_cell_measurement_reflns_used 8575
_cell_measurement_temperature 100(2)
_cell_measurement_theta_max 30.1
_cell_measurement_theta_min 2.7
_cell_measurement_wavelength 0.71073
_cell_volume 1622.2(3)
_computing_cell_refinement 'Saint+ (Bruker-Nonius, 2006)'
_computing_data_collection 'Apex2 (Bruker-Nonius, 2006)'
_computing_data_reduction 'Saint+ (Bruker-Nonius, 2006)'
_computing_molecular_graphics 'Ortep-3 for Windows (Farrugia, 1997)'
_computing_publication_material 'WinGX publication routines (Farrugia, 1999)'
_computing_structure_refinement 'SHELXL-97 (Sheldrick, 1997)'
_computing_structure_solution 'SHELXS-97 (Sheldrick, 1997)'
_diffrn_ambient_temperature 100(2)
_diffrn_detector_area_resol_mean 83.33
_diffrn_measured_fraction_theta_full 0.983
_diffrn_measured_fraction_theta_max 0.983
_diffrn_measurement_device_type 'Bruker X8 APEX-II diffractometer'
_diffrn_measurement_method '\f-scans and \w-scans'
_diffrn_radiation_monochromator graphite
_diffrn_radiation_probe x-ray
_diffrn_radiation_type MoK\a
_diffrn_radiation_wavelength 0.71073
_diffrn_reflns_av_R_equivalents 0.0384
_diffrn_reflns_av_unetI/netI 0.0342
_diffrn_reflns_limit_h_max 15
_diffrn_reflns_limit_h_min -12
_diffrn_reflns_limit_k_max 15
_diffrn_reflns_limit_k_min -15
_diffrn_reflns_limit_l_max 22
_diffrn_reflns_limit_l_min -22
_diffrn_reflns_number 49011
_diffrn_reflns_theta_full 30.98
_diffrn_reflns_theta_max 30.98
_diffrn_reflns_theta_min 3.69
_diffrn_source 'fine-focus sealed tube'
_diffrn_standards_number 0
_exptl_absorpt_coefficient_mu 0.263
_exptl_absorpt_correction_type none
_exptl_crystal_colour 'yellow green'
_exptl_crystal_density_diffrn 1.487
_exptl_crystal_density_method 'not measured'
_exptl_crystal_description block
_exptl_crystal_F_000 752
_exptl_crystal_size_max 0.35
_exptl_crystal_size_mid 0.22
_exptl_crystal_size_min 0.19
_refine_diff_density_max 0.771
_refine_diff_density_min -0.987
_refine_diff_density_rms 0.064
_refine_ls_extinction_method none
_refine_ls_goodness_of_fit_ref 1.107
_refine_ls_hydrogen_treatment constr
_refine_ls_matrix_type full
_refine_ls_number_parameters 469
_refine_ls_number_reflns 10136
_refine_ls_number_restraints 0
_refine_ls_restrained_S_all 1.107
_refine_ls_R_factor_all 0.0636
_refine_ls_R_factor_gt 0.048
_refine_ls_shift/su_max 0.001
_refine_ls_shift/su_mean 0
_refine_ls_structure_factor_coef Fsqd
_refine_ls_weighting_details 'calc w=1/[\s^2^(Fo^2^)+(0.0618P)^2^+0.6302P] where P=(Fo^2^+2Fc^2^)/3'
_refine_ls_weighting_scheme calc
_refine_ls_wR_factor_gt 0.1248
_refine_ls_wR_factor_ref 0.1328
_reflns_number_gt 7944
_reflns_number_total 10136
_reflns_threshold_expression >2sigma(I)
_cod_data_source_file jo070273dsi20070208_060019.cif
_cod_data_source_block 06jo0032_0m
_cod_database_code 4022927

loop_
_symmetry_equiv_pos_as_xyz
'x, y, z'
'-x, -y, -z'

loop_
_atom_site_label
_atom_site_type_symbol
_atom_site_fract_x
_atom_site_fract_y
_atom_site_fract_z
_atom_site_U_iso_or_equiv
_atom_site_adp_type
_atom_site_occupancy
_atom_site_symmetry_multiplicity
_atom_site_calc_flag
_atom_site_refinement_flags
C1A C 0.7232(7) 0.4045(4) -0.0061(3) 0.0535(14) Uani 0.5 1 d P
H1C H 0.6779 0.4023 -0.0532 0.064 Uiso 0.5 1 calc PR
H1D H 0.7634 0.4787 -0.0227 0.064 Uiso 0.5 1 calc PR
C1B C 0.6632(5) 0.3485(6) 0.0110(3) 0.0555(13) Uani 0.5 1 d P
H1E H 0.6479 0.4063 -0.0425 0.067 Uiso 0.5 1 calc PR
H1F H 0.6164 0.2804 0.0162 0.067 Uiso 0.5 1 calc PR
Cl1 Cl 0.59171(6) 0.43323(5) 0.10360(3) 0.04569(14) Uani 1 1 d .
Cl2 Cl 0.84766(7) 0.27213(6) -0.00913(4) 0.05286(15) Uani 1 1 d .
C1 C 0.68606(14) 0.10053(13) 0.84460(8) 0.0151(2) Uani 1 1 d .
H1A H 0.5962 0.1451 0.8333 0.018 Uiso 1 1 calc R
H1B H 0.7088 0.1585 0.8782 0.018 Uiso 1 1 calc R
C2 C 0.44119(14) 0.16268(13) 0.52325(9) 0.0153(2) Uani 1 1 d .
H2 H 0.4242 0.0988 0.5706 0.018 Uiso 1 1 calc R
C3 C 0.99919(14) 0.03134(12) 0.65527(8) 0.0134(2) Uani 1 1 d .
C4 C 1.14431(14) -0.00536(13) 0.62727(9) 0.0149(2) Uani 1 1 d .
H4 H 1.1948 -0.0126 0.5651 0.018 Uiso 1 1 calc R
C5 C 0.53915(13) 0.23093(12) 0.51532(8) 0.0132(2) Uani 1 1 d .
C6 C 0.69847(13) 0.32152(13) 0.52961(8) 0.0138(2) Uani 1 1 d .
C7 C 0.63697(14) 0.14514(13) 0.65213(8) 0.0143(2) Uani 1 1 d .
C8 C 0.89797(14) 0.07247(12) 0.60726(9) 0.0143(2) Uani 1 1 d .
H8 H 0.9142 0.08 0.543 0.017 Uiso 1 1 calc R
C9 C 0.62830(13) 0.22875(12) 0.56934(8) 0.0132(2) Uani 1 1 d .
C10 C 0.67576(13) -0.02213(13) 0.90236(9) 0.0151(2) Uani 1 1 d .
C11 C 0.68720(14) 0.49232(13) 0.39763(9) 0.0151(2) Uani 1 1 d .
H11A H 0.7257 0.5368 0.4311 0.018 Uiso 1 1 calc R
H11B H 0.6 0.5521 0.3903 0.018 Uiso 1 1 calc R
C12 C 0.81058(14) 0.35863(13) 0.54749(9) 0.0155(2) Uani 1 1 d .
C13 C 1.20599(14) -0.02939(13) 0.69568(9) 0.0153(2) Uani 1 1 d .
C14 C 0.56157(13) 0.32404(12) 0.44303(8) 0.0132(2) Uani 1 1 d .
C15 C 0.78564(14) 0.46503(13) 0.30398(9) 0.0146(2) Uani 1 1 d .
C16 C 0.92807(13) 0.03722(13) 0.74920(8) 0.0138(2) Uani 1 1 d .
C17 C 0.99425(14) 0.01231(14) 0.81923(9) 0.0170(3) Uani 1 1 d .
H17 H 0.9462 0.0176 0.882 0.02 Uiso 1 1 calc R
C18 C 0.49065(14) 0.35692(13) 0.37562(9) 0.0151(2) Uani 1 1 d .
H18 H 0.5067 0.4197 0.3273 0.018 Uiso 1 1 calc R
C19 C 0.77138(14) 0.09965(12) 0.67049(8) 0.0137(2) Uani 1 1 d .
C20 C 0.77870(15) 0.56428(15) 0.23630(9) 0.0200(3) Uani 1 1 d .
H20 H 0.7115 0.6444 0.249 0.024 Uiso 1 1 calc R
C21 C 1.13349(14) -0.01999(14) 0.78843(9) 0.0170(3) Uani 1 1 d .
C22 C 0.88323(15) 0.34753(14) 0.28406(10) 0.0201(3) Uani 1 1 d .
H22 H 0.8883 0.2794 0.3297 0.024 Uiso 1 1 calc R
C23 C 0.71239(15) 0.38079(13) 0.71634(9) 0.0177(3) Uani 1 1 d .
C24 C 1.35745(15) -0.08938(15) 0.77802(10) 0.0216(3) Uani 1 1 d .
H24A H 1.4215 -0.0458 0.7875 0.026 Uiso 1 1 calc R
H24B H 1.3937 -0.1835 0.7886 0.026 Uiso 1 1 calc R
C25 C 0.37317(14) 0.19586(13) 0.45757(9) 0.0165(3) Uani 1 1 d .
C26 C 0.39657(14) 0.28972(13) 0.38660(9) 0.0162(2) Uani 1 1 d .
C27 C 0.87023(16) 0.54604(17) 0.15001(10) 0.0249(3) Uani 1 1 d .
H27 H 0.866 0.6142 0.1043 0.03 Uiso 1 1 calc R
C28 C 0.65164(15) -0.12266(14) 0.86832(10) 0.0201(3) Uani 1 1 d .
H28 H 0.644 -0.1151 0.8079 0.024 Uiso 1 1 calc R
C29 C 0.68779(15) -0.03513(14) 0.99056(9) 0.0196(3) Uani 1 1 d .
H29 H 0.7054 0.0325 1.0141 0.024 Uiso 1 1 calc R
C30 C 0.96746(16) 0.42882(16) 0.13070(10) 0.0240(3) Uani 1 1 d .
H30 H 1.0298 0.4167 0.0718 0.029 Uiso 1 1 calc R
C31 C 0.93983(16) 0.39052(15) 0.64601(10) 0.0228(3) Uani 1 1 d .
H31A H 0.9566 0.4733 0.6165 0.027 Uiso 1 1 calc R
H31B H 1.0203 0.3187 0.6211 0.027 Uiso 1 1 calc R
C32 C 0.22194(15) 0.22337(15) 0.37814(10) 0.0210(3) Uani 1 1 d .
H32A H 0.1327 0.2822 0.4076 0.025 Uiso 1 1 calc R
H32B H 0.2075 0.1714 0.3358 0.025 Uiso 1 1 calc R
C33 C 0.97374(16) 0.32944(15) 0.19723(10) 0.0242(3) Uani 1 1 d .
H33 H 1.0397 0.2488 0.1838 0.029 Uiso 1 1 calc R
C34 C 0.63867(17) -0.23399(15) 0.92243(12) 0.0273(3) Uani 1 1 d .
H34 H 0.6228 -0.3025 0.8988 0.033 Uiso 1 1 calc R
C35 C 0.67420(17) -0.14655(16) 1.04486(10) 0.0255(3) Uani 1 1 d .
H35 H 0.6824 -0.1546 1.1052 0.031 Uiso 1 1 calc R
C36 C 0.64890(17) -0.24525(16) 1.01111(12) 0.0292(3) Uani 1 1 d .
H36 H 0.6385 -0.3208 1.0484 0.035 Uiso 1 1 calc R
C37 C 0.9071(2) 0.3902(2) 0.74862(12) 0.0358(4) Uani 1 1 d .
H37A H 0.9635 0.3108 0.7727 0.043 Uiso 1 1 calc R
H37B H 0.9252 0.466 0.7666 0.043 Uiso 1 1 calc R
N1 N 0.65782(11) 0.37790(11) 0.45270(7) 0.0135(2) Uani 1 1 d .
N2 N 0.79002(11) 0.07569(11) 0.75730(7) 0.0140(2) Uani 1 1 d .
N3 N 0.81440(12) 0.37322(11) 0.63458(8) 0.0170(2) Uani 1 1 d .
O1 O 0.31684(11) 0.29622(11) 0.32945(7) 0.0224(2) Uani 1 1 d .
O2 O 0.27859(12) 0.14123(11) 0.44499(7) 0.0243(2) Uani 1 1 d .
O3 O 1.22445(11) -0.04439(12) 0.83962(7) 0.0247(2) Uani 1 1 d .
O4 O 1.34383(10) -0.06055(10) 0.68760(7) 0.0199(2) Uani 1 1 d .
O5 O 0.76299(13) 0.39548(11) 0.78319(7) 0.0267(2) Uani 1 1 d .
O6 O 0.59678(11) 0.37645(10) 0.72980(7) 0.0191(2) Uani 1 1 d .
O7 O 0.90548(11) 0.37703(11) 0.48407(7) 0.0226(2) Uani 1 1 d .
O8 O 0.53623(10) 0.11382(10) 0.70235(7) 0.0199(2) Uani 1 1 d .

loop_
_atom_site_aniso_label
_atom_site_aniso_U_11
_atom_site_aniso_U_22
_atom_site_aniso_U_33
_atom_site_aniso_U_23
_atom_site_aniso_U_13
_atom_site_aniso_U_12
C1A 0.098(4) 0.029(2) 0.0187(16) 0.0023(14) 0.000(2) -0.013(2)
C1B 0.045(3) 0.088(4) 0.041(2) -0.034(3) -0.008(2) -0.020(3)
Cl1 0.0744(4) 0.0447(3) 0.0273(2) -0.00035(18) -0.0068(2) -0.0377(3)
Cl2 0.0764(4) 0.0576(3) 0.0357(3) -0.0025(2) -0.0215(3) -0.0282(3)
C1 0.0149(6) 0.0183(6) 0.0097(5) 0.0001(4) -0.0006(5) -0.0041(5)
C2 0.0156(6) 0.0160(6) 0.0134(5) 0.0025(5) -0.0033(5) -0.0053(5)
C3 0.0154(6) 0.0127(6) 0.0115(5) 0.0008(4) -0.0037(5) -0.0035(5)
C4 0.0151(6) 0.0158(6) 0.0126(5) -0.0005(4) -0.0023(5) -0.0039(5)
C5 0.0129(6) 0.0128(6) 0.0116(5) 0.0004(4) -0.0022(4) -0.0017(4)
C6 0.0130(6) 0.0159(6) 0.0109(5) -0.0003(4) -0.0018(4) -0.0033(5)
C7 0.0158(6) 0.0149(6) 0.0121(5) -0.0002(4) -0.0036(5) -0.0044(5)
C8 0.0165(6) 0.0145(6) 0.0112(5) 0.0000(4) -0.0038(5) -0.0036(5)
C9 0.0120(6) 0.0151(6) 0.0113(5) 0.0004(4) -0.0027(4) -0.0028(5)
C10 0.0111(6) 0.0185(6) 0.0133(5) 0.0015(5) -0.0014(5) -0.0034(5)
C11 0.0175(6) 0.0120(6) 0.0141(6) 0.0011(4) -0.0017(5) -0.0046(5)
C12 0.0159(6) 0.0152(6) 0.0151(6) 0.0008(5) -0.0044(5) -0.0040(5)
C13 0.0131(6) 0.0157(6) 0.0166(6) 0.0009(5) -0.0037(5) -0.0044(5)
C14 0.0127(6) 0.0127(6) 0.0124(5) 0.0003(4) -0.0025(4) -0.0024(4)
C15 0.0151(6) 0.0170(6) 0.0125(5) -0.0006(4) -0.0028(5) -0.0067(5)
C16 0.0138(6) 0.0160(6) 0.0115(5) 0.0008(4) -0.0032(5) -0.0049(5)
C17 0.0174(6) 0.0224(7) 0.0113(5) 0.0008(5) -0.0036(5) -0.0068(5)
C18 0.0151(6) 0.0160(6) 0.0128(5) 0.0018(4) -0.0039(5) -0.0032(5)
C19 0.0160(6) 0.0138(6) 0.0116(5) 0.0018(4) -0.0042(5) -0.0050(5)
C20 0.0183(7) 0.0230(7) 0.0160(6) 0.0036(5) -0.0046(5) -0.0039(5)
C21 0.0181(6) 0.0214(7) 0.0141(6) 0.0018(5) -0.0067(5) -0.0078(5)
C22 0.0220(7) 0.0159(6) 0.0199(6) -0.0002(5) -0.0012(5) -0.0063(5)
C23 0.0263(7) 0.0122(6) 0.0154(6) 0.0010(5) -0.0082(5) -0.0048(5)
C24 0.0172(7) 0.0281(8) 0.0188(6) 0.0048(5) -0.0073(5) -0.0053(6)
C25 0.0157(6) 0.0182(6) 0.0167(6) 0.0012(5) -0.0052(5) -0.0067(5)
C26 0.0150(6) 0.0194(6) 0.0136(6) 0.0005(5) -0.0055(5) -0.0028(5)
C27 0.0226(7) 0.0369(9) 0.0139(6) 0.0068(6) -0.0054(5) -0.0091(6)
C28 0.0162(6) 0.0231(7) 0.0215(6) -0.0004(5) -0.0052(5) -0.0064(5)
C29 0.0198(7) 0.0217(7) 0.0154(6) 0.0012(5) -0.0034(5) -0.0050(5)
C30 0.0221(7) 0.0381(9) 0.0135(6) -0.0050(6) -0.0003(5) -0.0137(6)
C31 0.0241(7) 0.0244(7) 0.0272(7) 0.0040(6) -0.0145(6) -0.0120(6)
C32 0.0189(7) 0.0270(7) 0.0191(6) 0.0034(5) -0.0076(5) -0.0089(6)
C33 0.0222(7) 0.0235(7) 0.0247(7) -0.0086(6) 0.0018(6) -0.0079(6)
C34 0.0230(7) 0.0214(7) 0.0400(9) 0.0013(6) -0.0093(7) -0.0100(6)
C35 0.0244(8) 0.0284(8) 0.0191(7) 0.0085(6) -0.0050(6) -0.0058(6)
C36 0.0235(8) 0.0235(8) 0.0366(9) 0.0126(6) -0.0071(7) -0.0079(6)
C37 0.0418(10) 0.0528(11) 0.0276(8) 0.0049(8) -0.0183(8) -0.0289(9)
N1 0.0142(5) 0.0141(5) 0.0117(5) 0.0023(4) -0.0031(4) -0.0048(4)
N2 0.0128(5) 0.0181(5) 0.0097(5) 0.0018(4) -0.0022(4) -0.0043(4)
N3 0.0188(6) 0.0180(6) 0.0172(5) 0.0005(4) -0.0073(4) -0.0074(4)
O1 0.0231(5) 0.0301(6) 0.0197(5) 0.0077(4) -0.0121(4) -0.0135(4)
O2 0.0277(6) 0.0307(6) 0.0233(5) 0.0097(4) -0.0146(5) -0.0181(5)
O3 0.0163(5) 0.0445(7) 0.0157(5) 0.0000(4) -0.0076(4) -0.0093(5)
O4 0.0134(5) 0.0281(5) 0.0176(5) 0.0024(4) -0.0053(4) -0.0050(4)
O5 0.0368(7) 0.0321(6) 0.0178(5) -0.0002(4) -0.0122(5) -0.0149(5)
O6 0.0210(5) 0.0183(5) 0.0151(4) 0.0001(4) -0.0033(4) -0.0031(4)
O7 0.0185(5) 0.0315(6) 0.0192(5) 0.0016(4) -0.0029(4) -0.0121(4)
O8 0.0177(5) 0.0279(5) 0.0153(4) 0.0055(4) -0.0042(4) -0.0111(4)

loop_
_atom_type_symbol
_atom_type_description
_atom_type_scat_dispersion_real
_atom_type_scat_dispersion_imag
_atom_type_scat_source
C C 0.0033 0.0016 'International Tables Vol C Tables 4.2.6.8 and 6.1.1.4'
H H 0 0 'International Tables Vol C Tables 4.2.6.8 and 6.1.1.4'
N N 0.0061 0.0033 'International Tables Vol C Tables 4.2.6.8 and 6.1.1.4'
O O 0.0106 0.006 'International Tables Vol C Tables 4.2.6.8 and 6.1.1.4'
Cl Cl 0.1484 0.1585 'International Tables Vol C Tables 4.2.6.8 and 6.1.1.4'

loop_
_geom_angle_atom_site_label_1
_geom_angle_atom_site_label_2
_geom_angle_atom_site_label_3
_geom_angle
Cl2 C1A Cl1 115.8(2)
Cl2 C1A H1C 108.3
Cl1 C1A H1C 108.3
Cl2 C1A H1D 108.3
Cl1 C1A H1D 108.3
H1C C1A H1D 107.4
Cl1 C1B Cl2 114.6(2)
Cl1 C1B H1E 108.6
Cl2 C1B H1E 108.6
Cl1 C1B H1F 108.6
Cl2 C1B H1F 108.6
H1E C1B H1F 107.6
N2 C1 C10 112.19(11)
N2 C1 H1A 109.2
C10 C1 H1A 109.2
N2 C1 H1B 109.2
C10 C1 H1B 109.2
H1A C1 H1B 107.9
C25 C2 C5 114.73(12)
C25 C2 H2 122.6
C5 C2 H2 122.6
C8 C3 C4 133.26(12)
C8 C3 C16 106.32(11)
C4 C3 C16 120.36(12)
C13 C4 C3 115.29(12)
C13 C4 H4 122.4
C3 C4 H4 122.4
C14 C5 C2 120.40(12)
C14 C5 C9 106.68(11)
C2 C5 C9 132.91(12)
N1 C6 C9 108.87(11)
N1 C6 C12 117.16(11)
C9 C6 C12 133.63(12)
O8 C7 C19 122.08(12)
O8 C7 C9 121.08(12)
C19 C7 C9 116.83(11)
C19 C8 C3 107.91(11)
C19 C8 H8 126
C3 C8 H8 126
C6 C9 C5 106.93(11)
C6 C9 C7 128.54(12)
C5 C9 C7 124.51(11)
C29 C10 C28 119.17(13)
C29 C10 C1 120.42(12)
C28 C10 C1 120.40(12)
N1 C11 C15 114.73(11)
N1 C11 H11A 108.6
C15 C11 H11A 108.6
N1 C11 H11B 108.6
C15 C11 H11B 108.6
H11A C11 H11B 107.6
O7 C12 N3 117.48(12)
O7 C12 C6 119.79(12)
N3 C12 C6 122.73(12)
C4 C13 O4 127.33(12)
C4 C13 C21 123.46(12)
O4 C13 C21 109.16(11)
N1 C14 C18 127.21(12)
N1 C14 C5 108.61(11)
C18 C14 C5 124.13(12)
C22 C15 C20 119.39(12)
C22 C15 C11 122.89(12)
C20 C15 C11 117.70(12)
N2 C16 C17 128.07(12)
N2 C16 C3 108.48(11)
C17 C16 C3 123.39(12)
C21 C17 C16 113.76(12)
C21 C17 H17 123.1
C16 C17 H17 123.1
C26 C18 C14 113.34(12)
C26 C18 H18 123.3
C14 C18 H18 123.3
C8 C19 N2 108.87(12)
C8 C19 C7 127.18(12)
N2 C19 C7 123.95(11)
C27 C20 C15 120.08(14)
C27 C20 H20 120
C15 C20 H20 120
C17 C21 O3 127.04(12)
C17 C21 C13 123.70(12)
O3 C21 C13 109.23(12)
C15 C22 C33 120.25(14)
C15 C22 H22 119.9
C33 C22 H22 119.9
O6 C23 O5 122.63(13)
O6 C23 N3 128.69(13)
O5 C23 N3 108.69(12)
O4 C24 O3 107.73(11)
O4 C24 H24A 110.2
O3 C24 H24A 110.2
O4 C24 H24B 110.2
O3 C24 H24B 110.2
H24A C24 H24B 108.5
C2 C25 O2 127.63(12)
C2 C25 C26 123.82(12)
O2 C25 C26 108.44(12)
C18 C26 O1 126.67(12)
C18 C26 C25 123.57(13)
O1 C26 C25 109.66(12)
C30 C27 C20 120.22(14)
C30 C27 H27 119.9
C20 C27 H27 119.9
C34 C28 C10 120.27(14)
C34 C28 H28 119.9
C10 C28 H28 119.9
C10 C29 C35 120.50(14)
C10 C29 H29 119.7
C35 C29 H29 119.7
C33 C30 C27 119.97(13)
C33 C30 H30 120
C27 C30 H30 120
N3 C31 C37 101.60(12)
N3 C31 H31A 111.5
C37 C31 H31A 111.5
N3 C31 H31B 111.5
C37 C31 H31B 111.5
H31A C31 H31B 109.3
O2 C32 O1 107.57(11)
O2 C32 H32A 110.2
O1 C32 H32A 110.2
O2 C32 H32B 110.2
O1 C32 H32B 110.2
H32A C32 H32B 108.5
C30 C33 C22 120.08(14)
C30 C33 H33 120
C22 C33 H33 120
C28 C34 C36 120.09(15)
C28 C34 H34 120
C36 C34 H34 120
C36 C35 C29 120.06(15)
C36 C35 H35 120
C29 C35 H35 120
C35 C36 C34 119.89(14)
C35 C36 H36 120.1
C34 C36 H36 120.1
O5 C37 C31 105.97(13)
O5 C37 H37A 110.5
C31 C37 H37A 110.5
O5 C37 H37B 110.5
C31 C37 H37B 110.5
H37A C37 H37B 108.7
C14 N1 C6 108.89(10)
C14 N1 C11 121.95(11)
C6 N1 C11 128.22(11)
C16 N2 C19 108.38(10)
C16 N2 C1 123.21(11)
C19 N2 C1 128.01(11)
C12 N3 C23 129.81(12)
C12 N3 C31 118.23(12)
C23 N3 C31 111.87(11)
C26 O1 C32 104.50(10)
C25 O2 C32 105.42(11)
C21 O3 C24 105.89(11)
C13 O4 C24 105.97(10)
C23 O5 C37 110.92(12)

loop_
_geom_bond_atom_site_label_1
_geom_bond_atom_site_label_2
_geom_bond_distance
C1A Cl2 1.636(5)
C1A Cl1 1.841(4)
C1A H1C 0.99
C1A H1D 0.99
C1B Cl1 1.662(4)
C1B Cl2 1.838(5)
C1B H1E 0.99
C1B H1F 0.99
C1 N2 1.4636(16)
C1 C10 1.5107(19)
C1 H1A 0.99
C1 H1B 0.99
C2 C25 1.3643(19)
C2 C5 1.4167(18)
C2 H2 0.95
C3 C8 1.4165(19)
C3 C4 1.4190(19)
C3 C16 1.4200(17)
C4 C13 1.3590(19)
C4 H4 0.95
C5 C14 1.4127(18)
C5 C9 1.4306(18)
C6 N1 1.3847(17)
C6 C9 1.3966(18)
C6 C12 1.4739(19)
C7 O8 1.2294(16)
C7 C19 1.4674(19)
C7 C9 1.4710(18)
C8 C19 1.3823(18)
C8 H8 0.95
C10 C29 1.3878(19)
C10 C28 1.3925(19)
C11 N1 1.4644(16)
C11 C15 1.5168(18)
C11 H11A 0.99
C11 H11B 0.99
C12 O7 1.2211(16)
C12 N3 1.3876(17)
C13 O4 1.3743(16)
C13 C21 1.4090(18)
C14 N1 1.3722(17)
C14 C18 1.4083(18)
C15 C22 1.391(2)
C15 C20 1.3949(19)
C16 N2 1.3741(17)
C16 C17 1.4125(18)
C17 C21 1.364(2)
C17 H17 0.95
C18 C26 1.3641(19)
C18 H18 0.95
C19 N2 1.3895(16)
C20 C27 1.394(2)
C20 H20 0.95
C21 O3 1.3696(17)
C22 C33 1.396(2)
C22 H22 0.95
C23 O6 1.1986(18)
C23 O5 1.3437(17)
C23 N3 1.3900(18)
C24 O4 1.4269(17)
C24 O3 1.4348(18)
C24 H24A 0.99
C24 H24B 0.99
C25 O2 1.3800(16)
C25 C26 1.4067(19)
C26 O1 1.3764(16)
C27 C30 1.386(2)
C27 H27 0.95
C28 C34 1.389(2)
C28 H28 0.95
C29 C35 1.393(2)
C29 H29 0.95
C30 C33 1.384(2)
C30 H30 0.95
C31 N3 1.4644(18)
C31 C37 1.515(2)
C31 H31A 0.99
C31 H31B 0.99
C32 O2 1.4215(18)
C32 O1 1.4372(17)
C32 H32A 0.99
C32 H32B 0.99
C33 H33 0.95
C34 C36 1.390(3)
C34 H34 0.95
C35 C36 1.379(2)
C35 H35 0.95
C36 H36 0.95
C37 O5 1.451(2)
C37 H37A 0.99
C37 H37B 0.99

loop_
_geom_torsion_atom_site_label_1
_geom_torsion_atom_site_label_2
_geom_torsion_atom_site_label_3
_geom_torsion_atom_site_label_4
_geom_torsion
Cl2 C1B Cl1 C1A 56.4(4)
Cl2 C1A Cl1 C1B -70.9(5)
Cl1 C1A Cl2 C1B 58.4(3)
Cl1 C1B Cl2 C1A -69.1(4)
C8 C3 C4 C13 174.91(14)
C16 C3 C4 C13 -1.87(18)
C25 C2 C5 C14 -0.70(19)
C25 C2 C5 C9 178.24(14)
C4 C3 C8 C19 -178.06(14)
C16 C3 C8 C19 -0.96(14)
N1 C6 C9 C5 -1.27(14)
C12 C6 C9 C5 -174.09(14)
N1 C6 C9 C7 -179.51(12)
C12 C6 C9 C7 7.7(2)
C14 C5 C9 C6 1.32(14)
C2 C5 C9 C6 -177.72(14)
C14 C5 C9 C7 179.65(12)
C2 C5 C9 C7 0.6(2)
O8 C7 C9 C6 146.11(14)
C19 C7 C9 C6 -34.96(19)
O8 C7 C9 C5 -31.84(19)
C19 C7 C9 C5 147.08(12)
N2 C1 C10 C29 125.67(13)
N2 C1 C10 C28 -55.48(17)
N1 C6 C12 O7 -37.23(18)
C9 C6 C12 O7 135.13(16)
N1 C6 C12 N3 143.22(13)
C9 C6 C12 N3 -44.4(2)
C3 C4 C13 O4 -176.79(12)
C3 C4 C13 C21 0.35(19)
C2 C5 C14 N1 178.29(11)
C9 C5 C14 N1 -0.90(14)
C2 C5 C14 C18 0.6(2)
C9 C5 C14 C18 -178.58(12)
N1 C11 C15 C22 -26.06(19)
N1 C11 C15 C20 155.52(12)
C8 C3 C16 N2 2.08(14)
C4 C3 C16 N2 179.64(11)
C8 C3 C16 C17 -175.27(12)
C4 C3 C16 C17 2.3(2)
N2 C16 C17 C21 -177.75(13)
C3 C16 C17 C21 -0.94(19)
N1 C14 C18 C26 -177.19(13)
C5 C14 C18 C26 0.06(19)
C3 C8 C19 N2 -0.49(15)
C3 C8 C19 C7 -179.89(12)
O8 C7 C19 C8 146.47(14)
C9 C7 C19 C8 -32.44(19)
O8 C7 C19 N2 -32.8(2)
C9 C7 C19 N2 148.25(12)
C22 C15 C20 C27 -0.9(2)
C11 C15 C20 C27 177.55(13)
C16 C17 C21 O3 177.30(13)
C16 C17 C21 C13 -0.7(2)
C4 C13 C21 C17 1.0(2)
O4 C13 C21 C17 178.58(13)
C4 C13 C21 O3 -177.29(13)
O4 C13 C21 O3 0.30(16)
C20 C15 C22 C33 0.3(2)
C11 C15 C22 C33 -178.10(13)
C5 C2 C25 O2 176.07(13)
C5 C2 C25 C26 0.2(2)
C14 C18 C26 O1 -176.63(13)
C14 C18 C26 C25 -0.6(2)
C2 C25 C26 C18 0.5(2)
O2 C25 C26 C18 -176.07(13)
C2 C25 C26 O1 177.11(13)
O2 C25 C26 O1 0.57(16)
C15 C20 C27 C30 0.8(2)
C29 C10 C28 C34 0.5(2)
C1 C10 C28 C34 -178.32(13)
C28 C10 C29 C35 -0.8(2)
C1 C10 C29 C35 178.05(13)
C20 C27 C30 C33 0.1(2)
C27 C30 C33 C22 -0.7(2)
C15 C22 C33 C30 0.5(2)
C10 C28 C34 C36 0.4(2)
C10 C29 C35 C36 0.1(2)
C29 C35 C36 C34 0.8(2)
C28 C34 C36 C35 -1.1(3)
N3 C31 C37 O5 -9.47(17)
C18 C14 N1 C6 177.71(12)
C5 C14 N1 C6 0.12(14)
C18 C14 N1 C11 8.0(2)
C5 C14 N1 C11 -169.64(11)
C9 C6 N1 C14 0.73(14)
C12 C6 N1 C14 174.90(11)
C9 C6 N1 C11 169.66(12)
C12 C6 N1 C11 -16.17(19)
C15 C11 N1 C14 -82.71(15)
C15 C11 N1 C6 109.65(14)
C17 C16 N2 C19 174.78(13)
C3 C16 N2 C19 -2.41(14)
C17 C16 N2 C1 1.5(2)
C3 C16 N2 C1 -175.69(11)
C8 C19 N2 C16 1.82(15)
C7 C19 N2 C16 -178.76(12)
C8 C19 N2 C1 174.67(12)
C7 C19 N2 C1 -5.9(2)
C10 C1 N2 C16 -71.33(16)
C10 C1 N2 C19 116.79(14)
O7 C12 N3 C23 167.46(13)
C6 C12 N3 C23 -13.0(2)
O7 C12 N3 C31 -8.90(19)
C6 C12 N3 C31 170.66(12)
O6 C23 N3 C12 -0.1(2)
O5 C23 N3 C12 -179.67(13)
O6 C23 N3 C31 176.45(14)
O5 C23 N3 C31 -3.13(16)
C37 C31 N3 C12 -175.08(13)
C37 C31 N3 C23 7.93(16)
C18 C26 O1 C32 -171.41(14)
C25 C26 O1 C32 12.08(15)
O2 C32 O1 C26 -20.21(15)
C2 C25 O2 C32 170.46(14)
C26 C25 O2 C32 -13.16(15)
O1 C32 O2 C25 20.72(15)
C17 C21 O3 C24 172.97(14)
C13 C21 O3 C24 -8.82(15)
O4 C24 O3 C21 13.98(15)
C4 C13 O4 C24 -174.12(14)
C21 C13 O4 C24 8.41(15)
O3 C24 O4 C13 -13.79(15)
O6 C23 O5 C37 176.79(14)
N3 C23 O5 C37 -3.59(17)
C31 C37 O5 C23 8.54(19)
